data_1556586
loop_
_publ_author_name
'Akasaka, N.'
'Tanaka, K.'
'Ishida, S.'
'Iwamoto, T.'

_publ_section_title
;
 Synthesis and Functionalization of a
 1,2-Bis(trimethylsilyl)-1,2-disilacyclohexene That Can Serve as a Unit of
 cis-1,2-Dialkyldisilene
;
_journal_name_full Inorganics
_journal_page_first 21
_journal_paper_doi 10.3390/inorganics6010021
_journal_volume 6
_journal_year 2018
_chemical_formula_moiety 'C33 H57 Br Si7'
_chemical_formula_sum 'C33 H57 Br Si7'
_chemical_formula_weight 730.32
_space_group_crystal_system triclinic
_space_group_IT_number 2
_space_group_name_Hall '-P 1'
_space_group_name_H-M_alt 'P -1'
_atom_sites_solution_hydrogens geom
_cell_angle_alpha 93.9480(10)
_cell_angle_beta 90.1810(10)
_cell_angle_gamma 109.1330(10)
_cell_formula_units_Z 2
_cell_length_a 9.0529(3)
_cell_length_b 11.9109(4)
_cell_length_c 19.1793(7)
_cell_measurement_reflns_used 9865
_cell_measurement_temperature 100(2)
_cell_measurement_theta_max 33.44
_cell_measurement_theta_min 2.38
_cell_volume 1948.47(12)
_computing_cell_refinement 'Bruker SAINT'
_computing_data_collection 'Bruker APEX2'
_computing_data_reduction 'Bruker SAINT'
_computing_molecular_graphics 'Bruker SHELXTL'
_computing_publication_material 'Bruker SHELXTL'
_computing_structure_refinement 'SHELXL-2014 (Sheldrick 2014)'
_computing_structure_solution 'SHELXS-97 (Sheldrick 2008)'
_diffrn_ambient_temperature 100(2)
_diffrn_detector_area_resol_mean 8.333
_diffrn_measured_fraction_theta_full 1.000
_diffrn_measured_fraction_theta_max 1.000
_diffrn_measurement_device_type 'Bruker APEXII CCD area detector'
_diffrn_measurement_method 'phi and omega scans'
_diffrn_radiation_monochromator 'Bruker Helios multilayer confocal mirror'
_diffrn_radiation_source 'Bruker TXS fine-focus rotating anode'
_diffrn_radiation_type MoK\a
_diffrn_radiation_wavelength 0.71073
_diffrn_reflns_av_R_equivalents 0.0259
_diffrn_reflns_av_unetI/netI 0.0182
_diffrn_reflns_Laue_measured_fraction_full 1.000
_diffrn_reflns_Laue_measured_fraction_max 1.000
_diffrn_reflns_limit_h_max 10
_diffrn_reflns_limit_h_min -10
_diffrn_reflns_limit_k_max 14
_diffrn_reflns_limit_k_min -14
_diffrn_reflns_limit_l_max 23
_diffrn_reflns_limit_l_min -23
_diffrn_reflns_number 37185
_diffrn_reflns_point_group_measured_fraction_full 1.000
_diffrn_reflns_point_group_measured_fraction_max 1.000
_diffrn_reflns_theta_full 25.242
_diffrn_reflns_theta_max 25.500
_diffrn_reflns_theta_min 1.065
_exptl_absorpt_coefficient_mu 1.292
_exptl_absorpt_correction_T_max 0.7467
_exptl_absorpt_correction_T_min 0.7010
_exptl_absorpt_correction_type empirical
_exptl_absorpt_process_details 'SADABS Sheldrick 1996'
_exptl_crystal_colour red
_exptl_crystal_density_diffrn 1.245
_exptl_crystal_description plate
_exptl_crystal_F_000 776
_exptl_crystal_size_max 0.200
_exptl_crystal_size_mid 0.100
_exptl_crystal_size_min 0.030
_refine_diff_density_max 0.689
_refine_diff_density_min -0.503
_refine_diff_density_rms 0.055
_refine_ls_extinction_coef .
_refine_ls_extinction_method none
_refine_ls_goodness_of_fit_ref 1.043
_refine_ls_hydrogen_treatment constr
_refine_ls_matrix_type full
_refine_ls_number_parameters 385
_refine_ls_number_reflns 7235
_refine_ls_number_restraints 0
_refine_ls_restrained_S_all 1.043
_refine_ls_R_factor_all 0.0306
_refine_ls_R_factor_gt 0.0263
_refine_ls_shift/su_max 0.002
_refine_ls_shift/su_mean 0.000
_refine_ls_structure_factor_coef Fsqd
_refine_ls_weighting_details 'w=1/[\s^2^(Fo^2^)+(0.0359P)^2^+1.3295P] where P=(Fo^2^+2Fc^2^)/3'
_refine_ls_weighting_scheme calc
_refine_ls_wR_factor_gt 0.0679
_refine_ls_wR_factor_ref 0.0701
_reflns_Friedel_coverage 0.000
_reflns_Friedel_fraction_full .
_reflns_Friedel_fraction_max .
_reflns_number_gt 6547
_reflns_number_total 7235
_reflns_threshold_expression 'I > 2\s(I)'
_cod_data_source_file Cpd6Br_NA133a_a.cif
_cod_data_source_block NA133a_a
_cod_database_code 1556586
_shelx_space_group_comment
;
The symmetry employed for this shelxl refinement is uniquely defined
by the following loop, which should always be used as a source of
symmetry information in preference to the above space-group names.
They are only intended as comments.
;
_shelx_estimated_absorpt_t_min 0.782
_shelx_estimated_absorpt_t_max 0.962
_shelxl_version_number 2014-3

loop_
_space_group_symop_operation_xyz
'x, y, z'
'-x, -y, -z'

loop_
_atom_site_label
_atom_site_type_symbol
_atom_site_fract_x
_atom_site_fract_y
_atom_site_fract_z
_atom_site_U_iso_or_equiv
_atom_site_adp_type
_atom_site_occupancy
_atom_site_site_symmetry_order
_atom_site_calc_flag
_atom_site_refinement_flags_posn
_atom_site_refinement_flags_adp
_atom_site_refinement_flags_occupancy
_atom_site_disorder_assembly
_atom_site_disorder_group
C4 C 0.5571(2) 0.74484(17) 0.64501(10) 0.0208(4) Uani 1 1 d . . . . .
H1 H 0.4600 0.7455 0.6634 0.025 Uiso 1 1 calc R U . . .
C5 C 0.6346(3) 0.82904(18) 0.59756(10) 0.0242(4) Uani 1 1 d . . . . .
H2 H 0.5900 0.8868 0.5847 0.029 Uiso 1 1 calc R U . . .
C6 C 0.7722(2) 0.82814(17) 0.57015(10) 0.0212(4) Uani 1 1 d . . . . .
H3 H 0.8231 0.8860 0.5387 0.025 Uiso 1 1 calc R U . . .
C12 C 1.1409(2) 0.44837(18) 0.59482(10) 0.0214(4) Uani 1 1 d . . . . .
H4 H 1.1718 0.3805 0.6005 0.026 Uiso 1 1 calc R U . . .
C10 C 1.1790(2) 0.63161(18) 0.54040(10) 0.0204(4) Uani 1 1 d . . . . .
H5 H 1.2370 0.6899 0.5106 0.024 Uiso 1 1 calc R U . . .
C13 C 1.0143(2) 0.46019(16) 0.62843(9) 0.0168(4) Uani 1 1 d . . . . .
H6 H 0.9593 0.4006 0.6581 0.020 Uiso 1 1 calc R U . . .
C16 C 0.7674(2) 0.34823(15) 0.87590(9) 0.0131(3) Uani 1 1 d . . . . .
H7 H 0.7690 0.3233 0.9240 0.016 Uiso 1 1 calc R U . . .
H8 H 0.8610 0.3396 0.8528 0.016 Uiso 1 1 calc R U . . .
Si1 Si 0.77359(5) 0.48706(4) 0.73857(2) 0.01093(10) Uani 1 1 d . . . . .
Si2 Si 0.58569(6) 0.32123(4) 0.75078(2) 0.01238(10) Uani 1 1 d . . . . .
Si3 Si 0.44064(6) 0.22750(4) 0.89332(2) 0.01337(11) Uani 1 1 d . . . . .
Si4 Si 0.85692(6) 0.71467(4) 0.84361(3) 0.01452(11) Uani 1 1 d . . . . .
Si5 Si 1.09543(6) 0.57044(4) 0.82879(3) 0.01493(11) Uani 1 1 d . . . . .
Si6 Si 0.67514(6) 0.11861(4) 0.81383(3) 0.01547(11) Uani 1 1 d . . . . .
Si7 Si 0.44409(6) 0.22674(4) 0.64814(3) 0.01533(11) Uani 1 1 d . . . . .
Br1 Br 1.09313(3) 0.85435(2) 0.49978(2) 0.02846(7) Uani 1 1 d . . . . .
C1 C 0.8308(2) 0.57125(15) 0.65738(9) 0.0122(3) Uani 1 1 d . . . . .
C2 C 0.7651(2) 0.65675(15) 0.63718(9) 0.0139(4) Uani 1 1 d . . . . .
C7 C 0.8422(2) 0.74180(16) 0.58765(9) 0.0160(4) Uani 1 1 d . . . . .
C9 C 1.0429(2) 0.64489(16) 0.57282(9) 0.0155(4) Uani 1 1 d . . . . .
C3 C 0.6212(2) 0.66275(16) 0.66446(9) 0.0170(4) Uani 1 1 d . . . . .
H9 H 0.5686 0.6078 0.6972 0.020 Uiso 1 1 calc R U . . .
C8 C 0.9822(2) 0.73538(16) 0.56002(9) 0.0166(4) Uani 1 1 d . . . . .
C14 C 0.9609(2) 0.55891(16) 0.62068(9) 0.0136(4) Uani 1 1 d . . . . .
C15 C 0.6186(2) 0.25768(15) 0.83600(9) 0.0116(3) Uani 1 1 d . . . . .
C17 C 0.7849(2) 0.48242(15) 0.88139(9) 0.0130(3) Uani 1 1 d . . . . .
H10 H 0.8352 0.5174 0.9273 0.016 Uiso 1 1 calc R U . . .
H11 H 0.6787 0.4889 0.8813 0.016 Uiso 1 1 calc R U . . .
C18 C 0.8803(2) 0.56122(15) 0.82343(9) 0.0114(3) Uani 1 1 d . . . . .
C11 C 1.2268(2) 0.53726(19) 0.55141(10) 0.0233(4) Uani 1 1 d . . . . .
H12 H 1.3183 0.5309 0.5299 0.028 Uiso 1 1 calc R U . . .
C19 C 0.2276(2) 0.16223(19) 0.65922(11) 0.0257(4) Uani 1 1 d . . . . .
H13 H 0.1900 0.2218 0.6841 0.039 Uiso 1 1 calc R U . . .
H14 H 0.2048 0.0918 0.6862 0.039 Uiso 1 1 calc R U . . .
H15 H 0.1750 0.1394 0.6132 0.039 Uiso 1 1 calc R U . . .
C20 C 0.5084(3) 0.10596(19) 0.60392(11) 0.0295(5) Uani 1 1 d . . . . .
H16 H 0.4467 0.0751 0.5605 0.044 Uiso 1 1 calc R U . . .
H17 H 0.4928 0.0413 0.6350 0.044 Uiso 1 1 calc R U . . .
H18 H 0.6195 0.1383 0.5931 0.044 Uiso 1 1 calc R U . . .
C21 C 0.4860(2) 0.35023(17) 0.58833(10) 0.0203(4) Uani 1 1 d . . . . .
H19 H 0.5986 0.3809 0.5804 0.031 Uiso 1 1 calc R U . . .
H20 H 0.4519 0.4145 0.6096 0.031 Uiso 1 1 calc R U . . .
H21 H 0.4295 0.3201 0.5436 0.031 Uiso 1 1 calc R U . . .
C22 C 0.2529(2) 0.14771(18) 0.84400(11) 0.0235(4) Uani 1 1 d . . . . .
H22 H 0.1668 0.1275 0.8767 0.035 Uiso 1 1 calc R U . . .
H23 H 0.2597 0.0746 0.8196 0.035 Uiso 1 1 calc R U . . .
H24 H 0.2339 0.1993 0.8098 0.035 Uiso 1 1 calc R U . . .
C23 C 0.4180(2) 0.36745(17) 0.93521(10) 0.0187(4) Uani 1 1 d . . . . .
H25 H 0.4130 0.4203 0.8990 0.028 Uiso 1 1 calc R U . . .
H26 H 0.5076 0.4076 0.9670 0.028 Uiso 1 1 calc R U . . .
H27 H 0.3214 0.3476 0.9616 0.028 Uiso 1 1 calc R U . . .
C24 C 0.4536(3) 0.13651(18) 0.96776(10) 0.0244(4) Uani 1 1 d . . . . .
H28 H 0.3678 0.1323 0.9996 0.037 Uiso 1 1 calc R U . . .
H29 H 0.5538 0.1738 0.9931 0.037 Uiso 1 1 calc R U . . .
H30 H 0.4461 0.0559 0.9495 0.037 Uiso 1 1 calc R U . . .
C25 C 0.5015(2) -0.01570(17) 0.78911(12) 0.0276(5) Uani 1 1 d . . . . .
H31 H 0.4381 0.0032 0.7531 0.041 Uiso 1 1 calc R U . . .
H32 H 0.4386 -0.0395 0.8304 0.041 Uiso 1 1 calc R U . . .
H33 H 0.5370 -0.0812 0.7709 0.041 Uiso 1 1 calc R U . . .
C26 C 0.7787(3) 0.08342(18) 0.89021(11) 0.0260(4) Uani 1 1 d . . . . .
H34 H 0.7112 0.0724 0.9308 0.039 Uiso 1 1 calc R U . . .
H35 H 0.8760 0.1493 0.9015 0.039 Uiso 1 1 calc R U . . .
H36 H 0.8030 0.0102 0.8782 0.039 Uiso 1 1 calc R U . . .
C27 C 0.8168(2) 0.13822(18) 0.74094(10) 0.0221(4) Uani 1 1 d . . . . .
H37 H 0.8389 0.0637 0.7303 0.033 Uiso 1 1 calc R U . . .
H38 H 0.9142 0.2021 0.7551 0.033 Uiso 1 1 calc R U . . .
H39 H 0.7714 0.1591 0.6993 0.033 Uiso 1 1 calc R U . . .
C28 C 1.2203(2) 0.69361(19) 0.77853(12) 0.0275(5) Uani 1 1 d . . . . .
H40 H 1.2131 0.7697 0.7982 0.041 Uiso 1 1 calc R U . . .
H41 H 1.1843 0.6803 0.7295 0.041 Uiso 1 1 calc R U . . .
H42 H 1.3292 0.6955 0.7815 0.041 Uiso 1 1 calc R U . . .
C29 C 1.1416(2) 0.43341(18) 0.79654(10) 0.0217(4) Uani 1 1 d . . . . .
H43 H 1.0852 0.4009 0.7521 0.032 Uiso 1 1 calc R U . . .
H44 H 1.1093 0.3736 0.8311 0.032 Uiso 1 1 calc R U . . .
H45 H 1.2544 0.4542 0.7897 0.032 Uiso 1 1 calc R U . . .
C30 C 1.1679(3) 0.5954(2) 0.92214(11) 0.0295(5) Uani 1 1 d . . . . .
H46 H 1.2790 0.6032 0.9239 0.044 Uiso 1 1 calc R U . . .
H47 H 1.1084 0.5275 0.9480 0.044 Uiso 1 1 calc R U . . .
H48 H 1.1541 0.6684 0.9433 0.044 Uiso 1 1 calc R U . . .
C31 C 0.9337(2) 0.82503(16) 0.77587(10) 0.0223(4) Uani 1 1 d . . . . .
H49 H 0.8459 0.8381 0.7517 0.033 Uiso 1 1 calc R U . . .
H50 H 0.9940 0.7938 0.7420 0.033 Uiso 1 1 calc R U . . .
H51 H 1.0014 0.9007 0.7987 0.033 Uiso 1 1 calc R U . . .
C32 C 0.9581(2) 0.78952(18) 0.92857(10) 0.0244(4) Uani 1 1 d . . . . .
H52 H 0.9222 0.8566 0.9430 0.037 Uiso 1 1 calc R U . . .
H53 H 1.0715 0.8188 0.9223 0.037 Uiso 1 1 calc R U . . .
H54 H 0.9334 0.7321 0.9646 0.037 Uiso 1 1 calc R U . . .
C33 C 0.6442(2) 0.69482(17) 0.85609(10) 0.0205(4) Uani 1 1 d . . . . .
H55 H 0.6263 0.7706 0.8506 0.031 Uiso 1 1 calc R U . . .
H56 H 0.6148 0.6694 0.9031 0.031 Uiso 1 1 calc R U . . .
H57 H 0.5807 0.6342 0.8211 0.031 Uiso 1 1 calc R U . . .

loop_
_atom_site_aniso_label
_atom_site_aniso_U_11
_atom_site_aniso_U_22
_atom_site_aniso_U_33
_atom_site_aniso_U_23
_atom_site_aniso_U_13
_atom_site_aniso_U_12
C4 0.0236(10) 0.0246(10) 0.0182(9) -0.0021(8) 0.0012(8) 0.0140(8)
C5 0.0355(12) 0.0209(10) 0.0232(10) 0.0016(8) 0.0007(9) 0.0190(9)
C6 0.0324(11) 0.0149(9) 0.0184(10) 0.0039(7) 0.0025(8) 0.0103(8)
C12 0.0242(10) 0.0264(10) 0.0193(10) 0.0056(8) 0.0024(8) 0.0154(9)
C10 0.0178(10) 0.0268(10) 0.0161(9) 0.0077(8) 0.0055(7) 0.0056(8)
C13 0.0199(9) 0.0193(9) 0.0133(9) 0.0058(7) 0.0023(7) 0.0084(8)
C16 0.0128(8) 0.0125(8) 0.0130(8) 0.0025(7) -0.0006(7) 0.0025(7)
Si1 0.0114(2) 0.0105(2) 0.0099(2) 0.00222(17) 0.00102(17) 0.00202(18)
Si2 0.0125(2) 0.0114(2) 0.0113(2) 0.00178(18) 0.00032(18) 0.00112(19)
Si3 0.0134(2) 0.0125(2) 0.0136(2) 0.00330(18) 0.00413(19) 0.00290(19)
Si4 0.0165(2) 0.0102(2) 0.0156(2) 0.00008(18) -0.00043(19) 0.00296(19)
Si5 0.0110(2) 0.0169(2) 0.0155(2) 0.00206(19) -0.00113(19) 0.0025(2)
Si6 0.0166(3) 0.0101(2) 0.0203(3) 0.00209(19) 0.0030(2) 0.0050(2)
Si7 0.0155(2) 0.0166(2) 0.0142(2) -0.00073(19) 0.00023(19) 0.0062(2)
Br1 0.03141(12) 0.02323(11) 0.03196(12) 0.01644(9) 0.01220(9) 0.00768(9)
C1 0.0133(8) 0.0106(8) 0.0102(8) 0.0005(6) -0.0003(7) 0.0006(7)
C2 0.0179(9) 0.0118(8) 0.0110(8) -0.0012(7) -0.0011(7) 0.0038(7)
C7 0.0210(9) 0.0133(9) 0.0135(9) 0.0006(7) -0.0015(7) 0.0055(7)
C9 0.0163(9) 0.0167(9) 0.0123(8) 0.0027(7) 0.0003(7) 0.0034(7)
C3 0.0191(9) 0.0175(9) 0.0143(9) 0.0004(7) 0.0012(7) 0.0061(8)
C8 0.0206(9) 0.0128(9) 0.0139(9) 0.0068(7) 0.0033(7) 0.0009(7)
C14 0.0138(9) 0.0156(9) 0.0105(8) 0.0010(7) -0.0016(7) 0.0038(7)
C15 0.0116(8) 0.0107(8) 0.0119(8) 0.0017(6) 0.0008(7) 0.0025(7)
C17 0.0144(9) 0.0125(8) 0.0101(8) 0.0020(6) 0.0008(7) 0.0016(7)
C18 0.0115(8) 0.0105(8) 0.0103(8) 0.0012(6) -0.0004(6) 0.0010(7)
C11 0.0200(10) 0.0345(11) 0.0200(10) 0.0069(8) 0.0059(8) 0.0144(9)
C19 0.0184(10) 0.0314(11) 0.0234(10) 0.0031(9) -0.0019(8) 0.0027(9)
C20 0.0406(13) 0.0280(11) 0.0232(11) -0.0067(9) -0.0019(9) 0.0177(10)
C21 0.0216(10) 0.0237(10) 0.0148(9) 0.0007(8) -0.0009(7) 0.0063(8)
C22 0.0131(9) 0.0243(10) 0.0285(11) -0.0011(8) 0.0044(8) 0.0005(8)
C23 0.0179(9) 0.0207(9) 0.0185(9) 0.0023(7) 0.0077(7) 0.0074(8)
C24 0.0311(11) 0.0218(10) 0.0223(10) 0.0111(8) 0.0094(9) 0.0095(9)
C25 0.0272(11) 0.0131(9) 0.0387(12) -0.0026(8) 0.0065(9) 0.0024(8)
C26 0.0294(11) 0.0242(10) 0.0307(11) 0.0104(9) 0.0041(9) 0.0157(9)
C27 0.0220(10) 0.0219(10) 0.0256(10) 0.0003(8) 0.0050(8) 0.0119(8)
C28 0.0137(10) 0.0258(11) 0.0391(12) 0.0105(9) 0.0022(9) -0.0004(8)
C29 0.0169(9) 0.0272(10) 0.0235(10) 0.0032(8) 0.0007(8) 0.0105(8)
C30 0.0263(11) 0.0442(13) 0.0220(11) -0.0054(9) -0.0082(9) 0.0185(10)
C31 0.0258(11) 0.0113(9) 0.0269(11) 0.0039(8) -0.0005(8) 0.0020(8)
C32 0.0302(11) 0.0204(10) 0.0213(10) -0.0052(8) -0.0052(8) 0.0079(9)
C33 0.0228(10) 0.0192(10) 0.0221(10) 0.0005(8) 0.0016(8) 0.0106(8)

loop_
_atom_type_symbol
_atom_type_description
_atom_type_scat_dispersion_real
_atom_type_scat_dispersion_imag
_atom_type_scat_source
C C 0.0033 0.0016 'International Tables Vol C Tables 4.2.6.8 and 6.1.1.4'
H H 0.0000 0.0000 'International Tables Vol C Tables 4.2.6.8 and 6.1.1.4'
Si Si 0.0817 0.0704 'International Tables Vol C Tables 4.2.6.8 and 6.1.1.4'
Br Br -0.2901 2.4595 'International Tables Vol C Tables 4.2.6.8 and 6.1.1.4'

loop_
_geom_angle_atom_site_label_1
_geom_angle_atom_site_label_2
_geom_angle_atom_site_label_3
_geom_angle
_geom_angle_site_symmetry_1
_geom_angle_site_symmetry_3
C3 C4 C5 120.14(18) . .
C6 C5 C4 120.58(18) . .
C5 C6 C7 121.33(18) . .
C13 C12 C11 119.93(18) . .
C11 C10 C9 121.29(17) . .
C12 C13 C14 122.36(17) . .
C17 C16 C15 118.41(14) . .
C1 Si1 C18 117.05(8) . .
C1 Si1 Si2 128.72(6) . .
C18 Si1 Si2 113.99(6) . .
C15 Si2 Si1 109.52(6) . .
C15 Si2 Si7 130.65(6) . .
Si1 Si2 Si7 115.87(3) . .
C22 Si3 C23 106.02(9) . .
C22 Si3 C24 107.53(10) . .
C23 Si3 C24 105.24(9) . .
C22 Si3 C15 112.95(8) . .
C23 Si3 C15 112.60(8) . .
C24 Si3 C15 111.97(9) . .
C33 Si4 C31 108.61(9) . .
C33 Si4 C32 105.24(9) . .
C31 Si4 C32 105.95(9) . .
C33 Si4 C18 109.13(8) . .
C31 Si4 C18 115.45(8) . .
C32 Si4 C18 111.92(8) . .
C28 Si5 C30 109.03(11) . .
C28 Si5 C29 105.97(10) . .
C30 Si5 C29 103.04(9) . .
C28 Si5 C18 111.16(8) . .
C30 Si5 C18 110.43(9) . .
C29 Si5 C18 116.70(8) . .
C25 Si6 C27 108.03(9) . .
C25 Si6 C26 107.64(10) . .
C27 Si6 C26 104.88(9) . .
C25 Si6 C15 112.38(9) . .
C27 Si6 C15 112.55(8) . .
C26 Si6 C15 110.97(9) . .
C21 Si7 C20 107.43(10) . .
C21 Si7 C19 109.45(9) . .
C20 Si7 C19 106.92(10) . .
C21 Si7 Si2 102.93(6) . .
C20 Si7 Si2 115.45(7) . .
C19 Si7 Si2 114.32(7) . .
C2 C1 C14 118.48(16) . .
C2 C1 Si1 123.49(13) . .
C14 C1 Si1 117.46(13) . .
C1 C2 C3 121.70(16) . .
C1 C2 C7 120.75(16) . .
C3 C2 C7 117.55(16) . .
C8 C7 C6 123.75(17) . .
C8 C7 C2 117.83(16) . .
C6 C7 C2 118.42(17) . .
C8 C9 C10 123.96(17) . .
C8 C9 C14 117.44(16) . .
C10 C9 C14 118.60(16) . .
C4 C3 C2 121.95(18) . .
C9 C8 C7 123.35(16) . .
C9 C8 Br1 118.37(14) . .
C7 C8 Br1 118.26(13) . .
C1 C14 C13 121.61(16) . .
C1 C14 C9 121.13(16) . .
C13 C14 C9 117.25(16) . .
C16 C15 Si3 110.50(11) . .
C16 C15 Si6 104.45(11) . .
Si3 C15 Si6 112.67(9) . .
C16 C15 Si2 108.87(11) . .
Si3 C15 Si2 111.48(9) . .
Si6 C15 Si2 108.57(8) . .
C16 C17 C18 117.71(14) . .
C17 C18 Si1 104.18(11) . .
C17 C18 Si5 110.33(11) . .
Si1 C18 Si5 114.70(9) . .
C17 C18 Si4 104.61(11) . .
Si1 C18 Si4 110.80(8) . .
Si5 C18 Si4 111.49(8) . .
C10 C11 C12 120.38(18) . .

loop_
_geom_bond_atom_site_label_1
_geom_bond_atom_site_label_2
_geom_bond_distance
_geom_bond_site_symmetry_2
C4 C3 1.361(3) .
C4 C5 1.412(3) .
C5 C6 1.357(3) .
C6 C7 1.430(3) .
C12 C13 1.359(3) .
C12 C11 1.416(3) .
C10 C11 1.358(3) .
C10 C9 1.431(3) .
C13 C14 1.426(3) .
C16 C17 1.550(2) .
C16 C15 1.578(2) .
Si1 C1 1.8916(17) .
Si1 C18 1.8962(17) .
Si1 Si2 2.1711(7) .
Si2 C15 1.9099(17) .
Si2 Si7 2.3492(7) .
Si3 C22 1.869(2) .
Si3 C23 1.8727(19) .
Si3 C24 1.8768(19) .
Si3 C15 1.9022(18) .
Si4 C33 1.880(2) .
Si4 C31 1.8818(19) .
Si4 C32 1.883(2) .
Si4 C18 1.9214(18) .
Si5 C28 1.864(2) .
Si5 C30 1.875(2) .
Si5 C29 1.879(2) .
Si5 C18 1.9164(18) .
Si6 C25 1.870(2) .
Si6 C27 1.874(2) .
Si6 C26 1.880(2) .
Si6 C15 1.9098(18) .
Si7 C21 1.8688(19) .
Si7 C20 1.874(2) .
Si7 C19 1.874(2) .
Br1 C8 1.9109(17) .
C1 C2 1.411(2) .
C1 C14 1.417(2) .
C2 C3 1.427(3) .
C2 C7 1.445(2) .
C7 C8 1.398(3) .
C9 C8 1.396(3) .
C9 C14 1.442(2) .
C17 C18 1.575(2) .

loop_
_geom_torsion_atom_site_label_1
_geom_torsion_atom_site_label_2
_geom_torsion_atom_site_label_3
_geom_torsion_atom_site_label_4
_geom_torsion
_geom_torsion_site_symmetry_1
_geom_torsion_site_symmetry_2
_geom_torsion_site_symmetry_3
_geom_torsion_site_symmetry_4
C3 C4 C5 C6 0.9(3) . . . .
C4 C5 C6 C7 0.7(3) . . . .
C11 C12 C13 C14 1.3(3) . . . .
C18 Si1 C1 C2 -86.27(16) . . . .
Si2 Si1 C1 C2 87.75(15) . . . .
C18 Si1 C1 C14 84.95(15) . . . .
Si2 Si1 C1 C14 -101.03(13) . . . .
C14 C1 C2 C3 170.75(16) . . . .
Si1 C1 C2 C3 -18.1(2) . . . .
C14 C1 C2 C7 -9.2(2) . . . .
Si1 C1 C2 C7 161.96(13) . . . .
C5 C6 C7 C8 178.80(19) . . . .
C5 C6 C7 C2 -1.8(3) . . . .
C1 C2 C7 C8 0.8(3) . . . .
C3 C2 C7 C8 -179.17(16) . . . .
C1 C2 C7 C6 -178.67(17) . . . .
C3 C2 C7 C6 1.4(2) . . . .
C11 C10 C9 C8 -175.63(19) . . . .
C11 C10 C9 C14 3.1(3) . . . .
C5 C4 C3 C2 -1.3(3) . . . .
C1 C2 C3 C4 -179.81(17) . . . .
C7 C2 C3 C4 0.1(3) . . . .
C10 C9 C8 C7 174.64(18) . . . .
C14 C9 C8 C7 -4.2(3) . . . .
C10 C9 C8 Br1 -3.7(3) . . . .
C14 C9 C8 Br1 177.50(13) . . . .
C6 C7 C8 C9 -174.47(18) . . . .
C2 C7 C8 C9 6.1(3) . . . .
C6 C7 C8 Br1 3.9(3) . . . .
C2 C7 C8 Br1 -175.51(13) . . . .
C2 C1 C14 C13 -167.53(16) . . . .
Si1 C1 C14 C13 20.8(2) . . . .
C2 C1 C14 C9 11.3(3) . . . .
Si1 C1 C14 C9 -160.40(13) . . . .
C12 C13 C14 C1 -178.51(18) . . . .
C12 C13 C14 C9 2.7(3) . . . .
C8 C9 C14 C1 -4.8(3) . . . .
C10 C9 C14 C1 176.36(16) . . . .
C8 C9 C14 C13 174.06(16) . . . .
C10 C9 C14 C13 -4.8(2) . . . .
C17 C16 C15 Si3 -77.61(16) . . . .
C17 C16 C15 Si6 160.96(12) . . . .
C17 C16 C15 Si2 45.13(18) . . . .
C15 C16 C17 C18 -92.71(19) . . . .
C16 C17 C18 Si1 58.11(16) . . . .
C16 C17 C18 Si5 -65.48(17) . . . .
C16 C17 C18 Si4 174.50(12) . . . .
C1 Si1 C18 C17 169.29(11) . . . .
Si2 Si1 C18 C17 -5.60(12) . . . .
C1 Si1 C18 Si5 -70.01(11) . . . .
Si2 Si1 C18 Si5 115.11(8) . . . .
C1 Si1 C18 Si4 57.30(11) . . . .
Si2 Si1 C18 Si4 -117.58(7) . . . .
C9 C10 C11 C12 0.9(3) . . . .
C13 C12 C11 C10 -3.2(3) . . . .
